data_4515514
loop_
_publ_author_name
'Kim-Lee, Shin-Ho'
'Alonso, In\'es'
'Maule\'on, Pablo'
'Array\'as, Ram\'on G\'omez'
'Carretero, Juan C.'

_publ_section_title
;
 Rationalizing the Role of NaOtBu in Copper-Catalyzed Carboboration of
 Alkynes: Assembly of Allylic All-Carbon Quaternary Stereocenters
;
_journal_issue 10
_journal_name_full 'ACS Catalysis'
_journal_page_first 8993
_journal_paper_doi 10.1021/acscatal.8b02123
_journal_volume 8
_journal_year 2018
_chemical_formula_sum 'C25 H38 B N O6 S'
_chemical_formula_weight 491.43
_chemical_name_common shr484fs_LT
_space_group_crystal_system triclinic
_space_group_IT_number 2
_space_group_name_Hall '-P 1'
_space_group_name_H-M_alt 'P -1'
_atom_sites_solution_hydrogens geom
_cell_angle_alpha 112.094(4)
_cell_angle_beta 115.700(3)
_cell_angle_gamma 93.978(4)
_cell_formula_units_Z 2
_cell_length_a 11.4460(7)
_cell_length_b 11.5967(8)
_cell_length_c 12.3843(9)
_cell_measurement_reflns_used 7153
_cell_measurement_temperature 175.(2)
_cell_measurement_theta_max 26.1665
_cell_measurement_theta_min 2.4215
_cell_volume 1318.18(17)
_computing_cell_refinement 'Bruker SAINT'
_computing_data_collection 'Bruker APEX2'
_computing_data_reduction 'Bruker SAINT'
_computing_molecular_graphics 'Bruker SHELXTL'
_computing_publication_material 'Bruker SHELXTL'
_computing_structure_refinement 'SHELXL-2014 (Sheldrick 2014)'
_computing_structure_solution 'SHELXS-97 (Sheldrick 2008)'
_diffrn_ambient_temperature 175.(2)
_diffrn_detector_area_resol_mean 8.3333
_diffrn_measured_fraction_theta_full 0.999
_diffrn_measured_fraction_theta_max 0.999
_diffrn_measurement_device_type 'Bruker Kappa Apex II'
_diffrn_measurement_method '\f and \w scans'
_diffrn_radiation_type 'Mo K\a'
_diffrn_radiation_wavelength 0.71073
_diffrn_reflns_av_R_equivalents 0.0449
_diffrn_reflns_av_unetI/netI 0.0335
_diffrn_reflns_limit_h_max 13
_diffrn_reflns_limit_h_min -13
_diffrn_reflns_limit_k_max 13
_diffrn_reflns_limit_k_min -13
_diffrn_reflns_limit_l_max 14
_diffrn_reflns_limit_l_min -14
_diffrn_reflns_number 31457
_diffrn_reflns_theta_full 25.34
_diffrn_reflns_theta_max 25.34
_diffrn_reflns_theta_min 1.97
_exptl_absorpt_coefficient_mu 0.161
_exptl_absorpt_correction_T_max 0.7454
_exptl_absorpt_correction_T_min 0.7033
_exptl_absorpt_correction_type multi-scan
_exptl_absorpt_process_details sadabs
_exptl_crystal_colour 'clear colourless'
_exptl_crystal_density_diffrn 1.238
_exptl_crystal_density_method 'not measured'
_exptl_crystal_description prismatic
_exptl_crystal_F_000 528
_exptl_crystal_size_max 0.169
_exptl_crystal_size_mid 0.163
_exptl_crystal_size_min 0.080
_refine_diff_density_max 0.651
_refine_diff_density_min -0.433
_refine_ls_extinction_method none
_refine_ls_goodness_of_fit_ref 1.025
_refine_ls_hydrogen_treatment constr
_refine_ls_matrix_type full
_refine_ls_number_parameters 316
_refine_ls_number_reflns 4804
_refine_ls_number_restraints 0
_refine_ls_restrained_S_all 1.025
_refine_ls_R_factor_all 0.0644
_refine_ls_R_factor_gt 0.0458
_refine_ls_shift/su_max 0.000
_refine_ls_shift/su_mean 0.000
_refine_ls_structure_factor_coef Fsqd
_refine_ls_weighting_details 'w=1/[\s^2^(Fo^2^)+(0.0495P)^2^+1.1115P] where P=(Fo^2^+2Fc^2^)/3'
_refine_ls_weighting_scheme calc
_refine_ls_wR_factor_gt 0.1085
_refine_ls_wR_factor_ref 0.1202
_reflns_number_gt 3739
_reflns_number_total 4804
_reflns_threshold_expression 'I > 2\s(I)'
_cod_data_source_file cs8b02123_si_003.cif
_cod_data_source_block 02147PabloMauleon
_cod_original_cell_volume 1318.18(16)
_cod_database_code 4515514

loop_
_space_group_symop_operation_xyz
'x, y, z'
'-x, -y, -z'

loop_
_atom_site_type_symbol
_atom_site_label
_atom_site_fract_x
_atom_site_fract_y
_atom_site_fract_z
_atom_site_U_iso_or_equiv
_atom_site_adp_type
_atom_site_calc_flag
_atom_site_refinement_flags_adp
_atom_site_refinement_flags_posn
_atom_site_occupancy
B B1 0.4661(2) 0.8626(2) 0.6672(2) 0.0211(5) Uani d . . 1
C C1 0.6637(2) 0.8902(2) 0.8476(2) 0.0320(5) Uani d . . 1
C C2 0.5944(2) 0.7438(2) 0.7538(2) 0.0380(6) Uani d . . 1
C C3 0.6367(3) 0.9389(4) 0.9647(3) 0.0613(9) Uani d . . 1
H H3A 0.6644 1.0338 1.0095 0.092 Uiso calc U R 1
H H3B 0.6882 0.9069 1.0287 0.092 Uiso calc U R 1
H H3C 0.5401 0.9073 0.9313 0.092 Uiso calc U R 1
C C4 0.8124(2) 0.9314(3) 0.8971(3) 0.0447(7) Uani d . . 1
H H4A 0.8272 0.9063 0.8201 0.067 Uiso calc U R 1
H H4B 0.8598 0.889 0.9516 0.067 Uiso calc U R 1
H H4C 0.8471 1.0256 0.9517 0.067 Uiso calc U R 1
C C5 0.5765(3) 0.6598(3) 0.8170(3) 0.0546(8) Uani d . . 1
H H5A 0.5307 0.6963 0.8675 0.082 Uiso calc U R 1
H H5B 0.6651 0.6568 0.878 0.082 Uiso calc U R 1
H H5C 0.522 0.5719 0.7465 0.082 Uiso calc U R 1
C C6 0.6593(3) 0.6847(3) 0.6671(3) 0.0505(7) Uani d . . 1
H H6A 0.6007 0.5986 0.5952 0.076 Uiso calc U R 1
H H6B 0.7475 0.6772 0.7234 0.076 Uiso calc U R 1
H H6C 0.6708 0.7407 0.6277 0.076 Uiso calc U R 1
C C7 0.3400(2) 0.90286(19) 0.5880(2) 0.0204(4) Uani d . . 1
C C8 0.3019(2) 0.9960(2) 0.6837(2) 0.0279(5) Uani d . . 1
H H8A 0.2143 1.0076 0.6319 0.042 Uiso calc U R 1
H H8B 0.3708 1.0799 0.7385 0.042 Uiso calc U R 1
H H8C 0.2961 0.9607 0.7422 0.042 Uiso calc U R 1
C C9 0.26800(19) 0.85986(19) 0.4551(2) 0.0186(4) Uani d . . 1
C C10 0.14306(19) 0.8997(2) 0.3845(2) 0.0205(4) Uani d . . 1
H H10 0.0787 0.8906 0.4174 0.025 Uiso calc U R 1
C C11 0.1915(2) 0.7636(2) 0.2171(2) 0.0242(5) Uani d . . 1
H H11A 0.2325 0.8231 0.1949 0.029 Uiso calc U R 1
H H11B 0.1558 0.6751 0.1419 0.029 Uiso calc U R 1
C C12 0.29664(19) 0.76574(19) 0.3493(2) 0.0194(4) Uani d . . 1
C C13 0.4419(2) 0.8173(2) 0.3818(2) 0.0234(5) Uani d . . 1
H H13A 0.4499 0.9001 0.3761 0.028 Uiso calc U R 1
H H13B 0.5052 0.8358 0.4756 0.028 Uiso calc U R 1
C C14 0.4839(2) 0.7265(2) 0.2910(2) 0.0260(5) Uani d . . 1
C C15 0.4432(3) 0.6209(3) 0.0697(3) 0.0463(7) Uani d . . 1
H H15A 0.5367 0.6578 0.0966 0.07 Uiso calc U R 1
H H15B 0.3827 0.6114 -0.0202 0.07 Uiso calc U R 1
H H15C 0.4336 0.5359 0.0688 0.07 Uiso calc U R 1
C C16 0.1808(2) 1.0387(2) 0.4049(2) 0.0267(5) Uani d . . 1
H H16A 0.2387 1.0965 0.5023 0.032 Uiso calc U R 1
H H16B 0.2347 1.0423 0.3612 0.032 Uiso calc U R 1
C C17 0.0611(2) 1.0901(2) 0.3499(3) 0.0378(6) Uani d . . 1
H H17A 0.0035 1.0343 0.2532 0.057 Uiso calc U R 1
H H17B 0.0935 1.1785 0.3657 0.057 Uiso calc U R 1
H H17C 0.009 1.0905 0.3952 0.057 Uiso calc U R 1
C C18 0.2756(2) 0.6300(2) 0.3413(2) 0.0259(5) Uani d . . 1
H H18A 0.3488 0.6311 0.4218 0.039 Uiso calc U R 1
H H18B 0.2754 0.568 0.2614 0.039 Uiso calc U R 1
H H18C 0.189 0.6043 0.3357 0.039 Uiso calc U R 1
C C19 -0.0989(2) 0.6042(2) 0.2027(2) 0.0277(5) Uani d . . 1
C C20 -0.1538(2) 0.6279(2) 0.2866(2) 0.0320(5) Uani d . . 1
H H20 -0.177 0.7066 0.3158 0.038 Uiso calc U R 1
C C21 -0.1745(2) 0.5364(3) 0.3273(3) 0.0413(6) Uani d . . 1
H H21 -0.2124 0.553 0.3846 0.05 Uiso calc U R 1
C C22 -0.1413(2) 0.4206(3) 0.2863(3) 0.0440(7) Uani d . . 1
C C23 -0.0882(2) 0.3982(2) 0.2012(3) 0.0449(7) Uani d . . 1
H H23 -0.0659 0.3192 0.1714 0.054 Uiso calc U R 1
C C24 -0.0672(2) 0.4876(2) 0.1589(3) 0.0357(6) Uani d . . 1
H H24 -0.0312 0.4699 0.1 0.043 Uiso calc U R 1
C C25 -0.1628(3) 0.3229(3) 0.3336(4) 0.0687(10) Uani d . . 1
H H25A -0.1636 0.2381 0.274 0.103 Uiso calc U R 1
H H25B -0.2494 0.3169 0.3322 0.103 Uiso calc U R 1
H H25C -0.0896 0.3504 0.4254 0.103 Uiso calc U R 1
N N1 0.08328(16) 0.80645(17) 0.24157(17) 0.0234(4) Uani d . . 1
O O1 0.59088(15) 0.94739(15) 0.75933(16) 0.0352(4) Uani d . . 1
O O2 0.45887(16) 0.74415(16) 0.66323(17) 0.0413(5) Uani d . . 1
O O3 -0.15263(15) 0.80471(16) 0.17354(16) 0.0344(4) Uani d . . 1
O O4 -0.09296(16) 0.65006(18) 0.01654(15) 0.0407(4) Uani d . . 1
O O5 0.40873(16) 0.70570(16) 0.16383(15) 0.0354(4) Uani d . . 1
O O6 0.57491(17) 0.67935(17) 0.32629(17) 0.0408(4) Uani d . . 1
S S1 -0.07234(5) 0.71966(6) 0.14958(5) 0.02725(16) Uani d . . 1

loop_
_atom_site_aniso_label
_atom_site_aniso_U_11
_atom_site_aniso_U_22
_atom_site_aniso_U_33
_atom_site_aniso_U_12
_atom_site_aniso_U_13
_atom_site_aniso_U_23
B1 0.0212(12) 0.0279(13) 0.0153(12) 0.0081(10) 0.0090(10) 0.0107(10)
C1 0.0260(12) 0.0398(13) 0.0273(13) 0.0128(10) 0.0071(10) 0.0191(11)
C2 0.0245(12) 0.0421(14) 0.0369(14) 0.0082(11) 0.0000(10) 0.0260(12)
C3 0.0570(18) 0.096(3) 0.0271(15) 0.0436(18) 0.0192(14) 0.0229(16)
C4 0.0245(12) 0.0544(17) 0.0467(16) 0.0080(12) 0.0053(11) 0.0298(14)
C5 0.0357(15) 0.0653(19) 0.067(2) 0.0136(14) 0.0100(14) 0.0527(17)
C6 0.0524(17) 0.0468(16) 0.0441(17) 0.0304(14) 0.0185(14) 0.0165(14)
C7 0.0198(10) 0.0228(10) 0.0206(11) 0.0071(8) 0.0103(9) 0.0111(9)
C8 0.0288(12) 0.0330(12) 0.0241(12) 0.0115(10) 0.0152(10) 0.0121(10)
C9 0.0162(10) 0.0198(10) 0.0219(11) 0.0071(8) 0.0093(8) 0.0114(9)
C10 0.0175(10) 0.0260(11) 0.0186(11) 0.0088(8) 0.0089(8) 0.0103(9)
C11 0.0208(10) 0.0351(12) 0.0214(11) 0.0151(9) 0.0120(9) 0.0144(10)
C12 0.0160(10) 0.0230(10) 0.0171(10) 0.0073(8) 0.0067(8) 0.0086(9)
C13 0.0190(10) 0.0245(11) 0.0223(11) 0.0062(9) 0.0099(9) 0.0070(9)
C14 0.0197(11) 0.0260(11) 0.0289(13) 0.0049(9) 0.0135(10) 0.0076(10)
C15 0.0451(15) 0.0562(17) 0.0318(15) 0.0182(13) 0.0252(13) 0.0063(13)
C16 0.0226(11) 0.0279(12) 0.0325(13) 0.0119(9) 0.0125(10) 0.0171(10)
C17 0.0330(13) 0.0368(14) 0.0560(17) 0.0209(11) 0.0233(12) 0.0297(13)
C18 0.0246(11) 0.0227(11) 0.0238(12) 0.0073(9) 0.0084(9) 0.0082(9)
C19 0.0147(10) 0.0284(12) 0.0238(12) 0.0041(9) 0.0046(9) 0.0026(10)
C20 0.0248(11) 0.0328(13) 0.0310(13) 0.0096(10) 0.0125(10) 0.0089(11)
C21 0.0319(13) 0.0485(16) 0.0464(16) 0.0130(12) 0.0212(12) 0.0221(13)
C22 0.0222(12) 0.0425(15) 0.0608(18) 0.0073(11) 0.0138(12) 0.0254(14)
C23 0.0245(12) 0.0270(13) 0.0639(19) 0.0060(10) 0.0158(13) 0.0097(13)
C24 0.0219(11) 0.0321(13) 0.0363(14) 0.0048(10) 0.0129(10) 0.0018(11)
C25 0.0507(18) 0.061(2) 0.110(3) 0.0198(16) 0.037(2) 0.056(2)
N1 0.0176(9) 0.0324(10) 0.0195(9) 0.0112(8) 0.0084(7) 0.0112(8)
O1 0.0241(8) 0.0371(9) 0.0387(10) 0.0078(7) 0.0050(7) 0.0244(8)
O2 0.0249(8) 0.0379(10) 0.0442(11) 0.0034(7) -0.0035(7) 0.0278(9)
O3 0.0208(8) 0.0460(10) 0.0344(9) 0.0186(7) 0.0104(7) 0.0187(8)
O4 0.0268(8) 0.0633(12) 0.0166(8) 0.0142(8) 0.0051(7) 0.0098(8)
O5 0.0321(9) 0.0465(10) 0.0240(9) 0.0193(8) 0.0162(7) 0.0084(8)
O6 0.0337(9) 0.0482(10) 0.0405(10) 0.0254(9) 0.0197(8) 0.0162(9)
S1 0.0167(3) 0.0393(3) 0.0179(3) 0.0113(2) 0.0044(2) 0.0097(2)

loop_
_atom_type_symbol
_atom_type_description
_atom_type_scat_dispersion_real
_atom_type_scat_dispersion_imag
_atom_type_scat_source
C C 0.0033 0.0016 'International Tables Vol C Tables 4.2.6.8 and 6.1.1.4'
H H 0.0000 0.0000 'International Tables Vol C Tables 4.2.6.8 and 6.1.1.4'
B B 0.0013 0.0007 'International Tables Vol C Tables 4.2.6.8 and 6.1.1.4'
N N 0.0061 0.0033 'International Tables Vol C Tables 4.2.6.8 and 6.1.1.4'
O O 0.0106 0.0060 'International Tables Vol C Tables 4.2.6.8 and 6.1.1.4'
S S 0.1246 0.1234 'International Tables Vol C Tables 4.2.6.8 and 6.1.1.4'

loop_
_geom_angle_atom_site_label_1
_geom_angle_atom_site_label_2
_geom_angle_atom_site_label_3
_geom_angle
O2 B1 O1 112.49(18)
O2 B1 C7 123.46(19)
O1 B1 C7 123.59(19)
O1 C1 C4 109.80(19)
O1 C1 C3 107.1(2)
C4 C1 C3 110.5(2)
O1 C1 C2 101.71(17)
C4 C1 C2 114.8(2)
C3 C1 C2 112.2(2)
O2 C2 C5 107.11(19)
O2 C2 C6 107.2(2)
C5 C2 C6 110.7(2)
O2 C2 C1 101.71(18)
C5 C2 C1 117.2(2)
C6 C2 C1 112.0(2)
C1 C3 H3A 109.5
C1 C3 H3B 109.5
H3A C3 H3B 109.5
C1 C3 H3C 109.5
H3A C3 H3C 109.5
H3B C3 H3C 109.5
C1 C4 H4A 109.5
C1 C4 H4B 109.5
H4A C4 H4B 109.5
C1 C4 H4C 109.5
H4A C4 H4C 109.5
H4B C4 H4C 109.5
C2 C5 H5A 109.5
C2 C5 H5B 109.5
H5A C5 H5B 109.5
C2 C5 H5C 109.5
H5A C5 H5C 109.5
H5B C5 H5C 109.5
C2 C6 H6A 109.5
C2 C6 H6B 109.5
H6A C6 H6B 109.5
C2 C6 H6C 109.5
H6A C6 H6C 109.5
H6B C6 H6C 109.5
C9 C7 C8 122.08(19)
C9 C7 B1 127.21(19)
C8 C7 B1 110.63(17)
C7 C8 H8A 109.5
C7 C8 H8B 109.5
H8A C8 H8B 109.5
C7 C8 H8C 109.5
H8A C8 H8C 109.5
H8B C8 H8C 109.5
C7 C9 C10 124.37(19)
C7 C9 C12 126.58(18)
C10 C9 C12 109.04(16)
N1 C10 C9 103.76(16)
N1 C10 C16 110.55(17)
C9 C10 C16 111.49(16)
N1 C10 H10 110.3
C9 C10 H10 110.3
C16 C10 H10 110.3
N1 C11 C12 105.50(16)
N1 C11 H11A 110.6
C12 C11 H11A 110.6
N1 C11 H11B 110.6
C12 C11 H11B 110.6
H11A C11 H11B 108.8
C18 C12 C9 111.03(16)
C18 C12 C13 110.15(17)
C9 C12 C13 110.32(16)
C18 C12 C11 110.60(17)
C9 C12 C11 103.45(16)
C13 C12 C11 111.12(16)
C14 C13 C12 114.42(17)
C14 C13 H13A 108.7
C12 C13 H13A 108.7
C14 C13 H13B 108.7
C12 C13 H13B 108.7
H13A C13 H13B 107.6
O6 C14 O5 123.2(2)
O6 C14 C13 125.2(2)
O5 C14 C13 111.58(18)
O5 C15 H15A 109.5
O5 C15 H15B 109.5
H15A C15 H15B 109.5
O5 C15 H15C 109.5
H15A C15 H15C 109.5
H15B C15 H15C 109.5
C17 C16 C10 114.51(18)
C17 C16 H16A 108.6
C10 C16 H16A 108.6
C17 C16 H16B 108.6
C10 C16 H16B 108.6
H16A C16 H16B 107.6
C16 C17 H17A 109.5
C16 C17 H17B 109.5
H17A C17 H17B 109.5
C16 C17 H17C 109.5
H17A C17 H17C 109.5
H17B C17 H17C 109.5
C12 C18 H18A 109.5
C12 C18 H18B 109.5
H18A C18 H18B 109.5
C12 C18 H18C 109.5
H18A C18 H18C 109.5
H18B C18 H18C 109.5
C20 C19 C24 119.7(2)
C20 C19 S1 120.09(18)
C24 C19 S1 120.22(19)
C21 C20 C19 119.6(2)
C21 C20 H20 120.2
C19 C20 H20 120.2
C20 C21 C22 121.4(3)
C20 C21 H21 119.3
C22 C21 H21 119.3
C23 C22 C21 118.0(2)
C23 C22 C25 121.5(3)
C21 C22 C25 120.6(3)
C24 C23 C22 121.7(2)
C24 C23 H23 119.2
C22 C23 H23 119.2
C23 C24 C19 119.6(2)
C23 C24 H24 120.2
C19 C24 H24 120.2
C22 C25 H25A 109.5
C22 C25 H25B 109.5
H25A C25 H25B 109.5
C22 C25 H25C 109.5
H25A C25 H25C 109.5
H25B C25 H25C 109.5
C11 N1 C10 108.85(15)
C11 N1 S1 122.68(15)
C10 N1 S1 123.13(14)
B1 O1 C1 106.98(17)
B1 O2 C2 108.27(17)
C14 O5 C15 115.45(19)
O3 S1 O4 120.06(10)
O3 S1 N1 106.94(10)
O4 S1 N1 105.89(10)
O3 S1 C19 106.25(10)
O4 S1 C19 107.28(11)
N1 S1 C19 110.28(9)

loop_
_geom_bond_atom_site_label_1
_geom_bond_atom_site_label_2
_geom_bond_distance
B1 O2 1.351(3)
B1 O1 1.362(3)
B1 C7 1.573(3)
C1 O1 1.470(3)
C1 C4 1.505(3)
C1 C3 1.521(4)
C1 C2 1.546(3)
C2 O2 1.470(3)
C2 C5 1.512(3)
C2 C6 1.544(4)
C3 H3A 0.98
C3 H3B 0.98
C3 H3C 0.98
C4 H4A 0.98
C4 H4B 0.98
C4 H4C 0.98
C5 H5A 0.98
C5 H5B 0.98
C5 H5C 0.98
C6 H6A 0.98
C6 H6B 0.98
C6 H6C 0.98
C7 C9 1.337(3)
C7 C8 1.520(3)
C8 H8A 0.98
C8 H8B 0.98
C8 H8C 0.98
C9 C10 1.528(3)
C9 C12 1.537(3)
C10 N1 1.476(3)
C10 C16 1.533(3)
C10 H10 1.0
C11 N1 1.474(3)
C11 C12 1.545(3)
C11 H11A 0.99
C11 H11B 0.99
C12 C18 1.534(3)
C12 C13 1.544(3)
C13 C14 1.501(3)
C13 H13A 0.99
C13 H13B 0.99
C14 O6 1.199(3)
C14 O5 1.338(3)
C15 O5 1.439(3)
C15 H15A 0.98
C15 H15B 0.98
C15 H15C 0.98
C16 C17 1.519(3)
C16 H16A 0.99
C16 H16B 0.99
C17 H17A 0.98
C17 H17B 0.98
C17 H17C 0.98
C18 H18A 0.98
C18 H18B 0.98
C18 H18C 0.98
C19 C20 1.388(3)
C19 C24 1.393(3)
C19 S1 1.760(2)
C20 C21 1.381(3)
C20 H20 0.95
C21 C22 1.390(4)
C21 H21 0.95
C22 C23 1.384(4)
C22 C25 1.507(4)
C23 C24 1.375(4)
C23 H23 0.95
C24 H24 0.95
C25 H25A 0.98
C25 H25B 0.98
C25 H25C 0.98
N1 S1 1.6162(18)
O3 S1 1.4310(16)
O4 S1 1.4344(17)

loop_
_geom_hbond_atom_site_label_D
_geom_hbond_atom_site_label_H
_geom_hbond_atom_site_label_A
_geom_hbond_site_symmetry_A
_geom_hbond_distance_DH
_geom_hbond_distance_HA
_geom_hbond_distance_DA
_geom_hbond_angle_DHA
C3 H3B O3 1_656 0.98 2.65 3.614(3) 169.5
C5 H5B O4 1_656 0.98 2.57 3.549(3) 172.6
C16 H16A O6 2_676 0.99 2.64 3.473(3) 142.0
C24 H24 O4 2_565 0.95 2.57 3.446(3) 154.3

loop_
_geom_torsion_atom_site_label_1
_geom_torsion_atom_site_label_2
_geom_torsion_atom_site_label_3
_geom_torsion_atom_site_label_4
_geom_torsion
O1 C1 C2 O2 -28.4(2)
C4 C1 C2 O2 -146.9(2)
C3 C1 C2 O2 85.8(2)
O1 C1 C2 C5 -144.7(2)
C4 C1 C2 C5 96.8(3)
C3 C1 C2 C5 -30.6(3)
O1 C1 C2 C6 85.8(2)
C4 C1 C2 C6 -32.7(3)
C3 C1 C2 C6 -160.0(2)
O2 B1 C7 C9 -69.6(3)
O1 B1 C7 C9 118.7(3)
O2 B1 C7 C8 107.3(2)
O1 B1 C7 C8 -64.4(3)
C8 C7 C9 C10 1.1(3)
B1 C7 C9 C10 177.66(19)
C8 C7 C9 C12 -179.84(18)
B1 C7 C9 C12 -3.3(3)
C7 C9 C10 N1 -167.56(19)
C12 C9 C10 N1 13.2(2)
C7 C9 C10 C16 73.4(2)
C12 C9 C10 C16 -105.78(19)
C7 C9 C12 C18 67.4(2)
C10 C9 C12 C18 -113.43(18)
C7 C9 C12 C13 -55.0(3)
C10 C9 C12 C13 124.16(17)
C7 C9 C12 C11 -173.97(19)
C10 C9 C12 C11 5.2(2)
N1 C11 C12 C18 97.1(2)
N1 C11 C12 C9 -21.9(2)
N1 C11 C12 C13 -140.28(17)
C18 C12 C13 C14 52.0(2)
C9 C12 C13 C14 174.89(17)
C11 C12 C13 C14 -71.0(2)
C12 C13 C14 O6 -118.0(2)
C12 C13 C14 O5 63.4(2)
N1 C10 C16 C17 71.1(2)
C9 C10 C16 C17 -174.00(19)
C24 C19 C20 C21 1.0(3)
S1 C19 C20 C21 179.80(18)
C19 C20 C21 C22 0.1(4)
C20 C21 C22 C23 -1.0(4)
C20 C21 C22 C25 179.1(2)
C21 C22 C23 C24 0.7(4)
C25 C22 C23 C24 -179.3(3)
C22 C23 C24 C19 0.4(4)
C20 C19 C24 C23 -1.2(3)
S1 C19 C24 C23 179.94(18)
C12 C11 N1 C10 32.0(2)
C12 C11 N1 S1 -122.78(16)
C9 C10 N1 C11 -28.0(2)
C16 C10 N1 C11 91.64(19)
C9 C10 N1 S1 126.69(15)
C16 C10 N1 S1 -113.66(17)
O2 B1 O1 C1 -15.0(3)
C7 B1 O1 C1 157.5(2)
C4 C1 O1 B1 148.9(2)
C3 C1 O1 B1 -91.0(2)
C2 C1 O1 B1 26.9(2)
O1 B1 O2 C2 -4.8(3)
C7 B1 O2 C2 -177.3(2)
C5 C2 O2 B1 144.7(2)
C6 C2 O2 B1 -96.5(2)
C1 C2 O2 B1 21.1(2)
O6 C14 O5 C15 0.6(3)
C13 C14 O5 C15 179.20(19)
C11 N1 S1 O3 -162.08(16)
C10 N1 S1 O3 46.65(18)
C11 N1 S1 O4 -32.94(19)
C10 N1 S1 O4 175.79(16)
C11 N1 S1 C19 82.81(18)
C10 N1 S1 C19 -68.46(18)
C20 C19 S1 O3 -17.3(2)
C24 C19 S1 O3 161.59(17)
C20 C19 S1 O4 -146.83(17)
C24 C19 S1 O4 32.0(2)
C20 C19 S1 N1 98.30(19)
C24 C19 S1 N1 -82.86(19)
